data_7225865
loop_
_publ_author_name
'Li, Rui'
'Qu, Xiang-Long'
'Zhang, Yi-Hua'
'Han, Hong-Liang'
'Li, Xia'

_publ_section_title
;
 Lanthanide--organic frameworks constructed from naphthalenedisulfonates:
 structure, luminescence and luminescence sensing properties
;
_journal_issue 31
_journal_name_full CrystEngComm
_journal_page_first 5890
_journal_paper_doi 10.1039/C6CE01028H
_journal_volume 18
_journal_year 2016
_chemical_formula_sum 'C19 H11 Eu N2 O8 S'
_chemical_formula_weight 579.32
_chemical_name_systematic
; 
 ? 
;
_space_group_IT_number 14
_symmetry_cell_setting monoclinic
_symmetry_space_group_name_Hall '-P 2ybc'
_symmetry_space_group_name_H-M 'P 1 21/c 1'
_atom_sites_solution_hydrogens geom
_atom_sites_solution_primary direct
_atom_sites_solution_secondary difmap
_audit_creation_method SHELXL-97
_audit_update_record
;
2016-04-21 deposited with the CCDC.
2016-06-22 downloaded from the CCDC.
;
_cell_angle_alpha 90.00
_cell_angle_beta 90.979(2)
_cell_angle_gamma 90.00
_cell_formula_units_Z 4
_cell_length_a 10.5998(11)
_cell_length_b 8.9530(9)
_cell_length_c 20.265(2)
_cell_measurement_reflns_used 1537
_cell_measurement_temperature 296(2)
_cell_measurement_theta_max 25.25
_cell_measurement_theta_min 2.49
_cell_volume 1922.9(3)
_computing_cell_refinement 'Bruker SMART'
_computing_data_collection 'Bruker SMART'
_computing_data_reduction 'Bruker SAINT'
_computing_molecular_graphics 'Bruker SHELXTL'
_computing_publication_material 'Bruker SHELXTL'
_computing_structure_refinement 'SHELXL-97 (Sheldrick, 1997)'
_computing_structure_solution 'SHELXS-97 (Sheldrick, 1990)'
_diffrn_ambient_temperature 296(2)
_diffrn_measured_fraction_theta_full 0.996
_diffrn_measured_fraction_theta_max 0.996
_diffrn_measurement_device_type 'phi and omega scans'
_diffrn_radiation_monochromator graphite
_diffrn_radiation_source 'fine-focus sealed tube'
_diffrn_radiation_type MoK\a
_diffrn_radiation_wavelength 0.71073
_diffrn_reflns_av_R_equivalents 0.0805
_diffrn_reflns_av_sigmaI/netI 0.0976
_diffrn_reflns_limit_h_max 10
_diffrn_reflns_limit_h_min -12
_diffrn_reflns_limit_k_max 9
_diffrn_reflns_limit_k_min -10
_diffrn_reflns_limit_l_max 23
_diffrn_reflns_limit_l_min -24
_diffrn_reflns_number 9417
_diffrn_reflns_theta_full 25.25
_diffrn_reflns_theta_max 25.25
_diffrn_reflns_theta_min 2.49
_exptl_absorpt_coefficient_mu 3.423
_exptl_absorpt_correction_T_max 0.8752
_exptl_absorpt_correction_T_min 0.7259
_exptl_absorpt_correction_type multi-scan
_exptl_absorpt_process_details SADABS
_exptl_crystal_colour colourless
_exptl_crystal_density_diffrn 2.001
_exptl_crystal_density_method 'not measured'
_exptl_crystal_description block
_exptl_crystal_F_000 1128
_exptl_crystal_size_max 0.10
_exptl_crystal_size_mid 0.08
_exptl_crystal_size_min 0.04
_refine_diff_density_max 1.498
_refine_diff_density_min -0.735
_refine_diff_density_rms 0.165
_refine_ls_extinction_method none
_refine_ls_goodness_of_fit_ref 0.978
_refine_ls_hydrogen_treatment mixed
_refine_ls_matrix_type full
_refine_ls_number_parameters 280
_refine_ls_number_reflns 3472
_refine_ls_number_restraints 0
_refine_ls_restrained_S_all 0.978
_refine_ls_R_factor_all 0.0950
_refine_ls_R_factor_gt 0.0462
_refine_ls_shift/su_max 0.001
_refine_ls_shift/su_mean 0.000
_refine_ls_structure_factor_coef Fsqd
_refine_ls_weighting_details 'calc w=1/[\s^2^(Fo^2^)+(0.0309P)^2^+0.0000P] where P=(Fo^2^+2Fc^2^)/3'
_refine_ls_weighting_scheme calc
_refine_ls_wR_factor_gt 0.0850
_refine_ls_wR_factor_ref 0.1026
_reflns_number_gt 2015
_reflns_number_total 3472
_reflns_threshold_expression >2sigma(I)
_cod_data_source_file c6ce01028h2.cif
_cod_data_source_block 5
_cod_depositor_comments
;
The following automatic conversions were performed:

'_symmetry_cell_setting' value 'Monoclinic' changed to 'monoclinic'
according to
/usr/data/users/saulius/crontab/automatic-downloads/rss-feeds/RSC/lib/dictionaries/cif_core.dic
dictionary named 'cif_core.dic' version 2.4.2 from 2011-04-26.

'_exptl_absorpt_correction_type' value 'Multi-scan' changed to
'multi-scan' according to
/usr/data/users/saulius/crontab/automatic-downloads/rss-feeds/RSC/lib/dictionaries/cif_core.dic
dictionary named 'cif_core.dic' version 2.4.2 from 2011-04-26.

Automatic conversion script
Id: cif_fix_values 4268 2015-11-12 08:31:59Z antanas 

 Adding full bibliography for 7225860--7225866.cif.
;
_cod_original_sg_symbol_H-M P2(1)/c
_cod_database_code 7225865

loop_
_symmetry_equiv_pos_as_xyz
'x, y, z'
'-x, y+1/2, -z+1/2'
'-x, -y, -z'
'x, -y-1/2, z-1/2'

loop_
_atom_site_label
_atom_site_type_symbol
_atom_site_fract_x
_atom_site_fract_y
_atom_site_fract_z
_atom_site_U_iso_or_equiv
_atom_site_adp_type
_atom_site_occupancy
_atom_site_symmetry_multiplicity
_atom_site_calc_flag
_atom_site_refinement_flags
C1 C 0.6214(9) 0.8275(11) 0.5343(5) 0.031(2) Uani 1 1 d .
H1 H 0.6089 0.9225 0.5516 0.037 Uiso 1 1 calc R
C2 C 0.6109(9) 0.8096(11) 0.4671(5) 0.031(3) Uani 1 1 d .
H2 H 0.5916 0.8907 0.4401 0.038 Uiso 1 1 calc R
C3 C 0.6292(9) 0.6704(12) 0.4404(4) 0.033(2) Uani 1 1 d .
H3 H 0.6244 0.6565 0.3949 0.040 Uiso 1 1 calc R
C4 C 0.6548(8) 0.5506(10) 0.4821(4) 0.026(2) Uani 1 1 d .
C5 C 0.6752(9) 0.4038(11) 0.4569(5) 0.036(3) Uani 1 1 d .
H5 H 0.6676 0.3857 0.4118 0.043 Uiso 1 1 calc R
C6 C 0.7054(9) 0.2916(10) 0.4986(5) 0.033(3) Uani 1 1 d .
H6 H 0.7148 0.1956 0.4818 0.039 Uiso 1 1 calc R
C7 C 0.7235(9) 0.3162(10) 0.5680(4) 0.028(2) Uani 1 1 d .
C8 C 0.7615(9) 0.2017(9) 0.6119(5) 0.029(2) Uani 1 1 d .
H8 H 0.7754 0.1054 0.5965 0.034 Uiso 1 1 calc R
C9 C 0.7773(8) 0.2335(10) 0.6763(5) 0.033(2) Uani 1 1 d .
H9 H 0.8051 0.1606 0.7058 0.039 Uiso 1 1 calc R
C10 C 0.7511(9) 0.3792(10) 0.6982(5) 0.036(3) Uani 1 1 d .
H10 H 0.7575 0.3986 0.7432 0.043 Uiso 1 1 calc R
C11 C 0.7022(8) 0.4585(10) 0.5938(4) 0.021(2) Uani 1 1 d .
C12 C 0.6659(8) 0.5794(11) 0.5497(4) 0.026(2) Uani 1 1 d .
C13 C 1.0193(10) 0.5678(15) 0.5917(7) 0.066(4) Uani 1 1 d .
H13 H 1.0398 0.5325 0.6337 0.079 Uiso 1 1 calc R
C14 C 0.9898(9) 0.7123(11) 0.5793(5) 0.037(3) Uani 1 1 d .
C15 C 0.9593(11) 0.7644(16) 0.5157(6) 0.069(4) Uani 1 1 d .
H15 H 0.9397 0.8651 0.5107 0.083 Uiso 1 1 calc R
C16 C 0.9567(11) 0.6732(16) 0.4586(7) 0.072(4) Uani 1 1 d .
H16 H 0.9375 0.7092 0.4166 0.086 Uiso 1 1 calc R
C17 C 0.9838(9) 0.5342(13) 0.4707(5) 0.041(3) Uani 1 1 d .
C18 C 0.5659(8) 1.0436(10) 0.7733(4) 0.023(2) Uani 1 1 d .
C19 C 0.4946(9) 1.0368(10) 0.7069(4) 0.024(2) Uani 1 1 d .
Eu1 Eu 0.67045(4) 0.75090(6) 0.702475(19) 0.02039(14) Uani 1 1 d .
N1 N 0.6486(7) 0.7167(7) 0.5764(3) 0.0222(19) Uani 1 1 d .
N2 N 0.7182(7) 0.4887(8) 0.6591(3) 0.0254(19) Uani 1 1 d .
O1 O 1.0492(6) 0.7778(7) 0.7005(3) 0.0438(19) Uani 1 1 d .
O2 O 1.0459(6) 0.9789(7) 0.6221(3) 0.0428(19) Uani 1 1 d .
O3 O 0.8505(6) 0.8646(6) 0.6564(3) 0.0273(15) Uani 1 1 d .
O4 O 0.4006(7) 1.1195(7) 0.7012(3) 0.0363(18) Uani 1 1 d .
O5 O 0.5348(6) 0.9474(7) 0.6644(3) 0.0308(16) Uani 1 1 d .
O6 O 0.6548(6) 0.9496(7) 0.7804(3) 0.0331(16) Uani 1 1 d .
O7 O 0.5321(6) 1.1380(7) 0.8135(3) 0.0333(16) Uani 1 1 d .
O8 O 0.8512(6) 0.6847(7) 0.7748(3) 0.0351(17) Uani 1 1 d .
S3 S 0.9867(2) 0.8442(3) 0.64455(13) 0.0292(6) Uani 1 1 d .

loop_
_atom_site_aniso_label
_atom_site_aniso_U_11
_atom_site_aniso_U_22
_atom_site_aniso_U_33
_atom_site_aniso_U_23
_atom_site_aniso_U_13
_atom_site_aniso_U_12
C1 0.034(6) 0.032(6) 0.028(6) -0.002(5) 0.002(5) -0.001(5)
C2 0.030(6) 0.037(6) 0.027(6) 0.018(5) 0.000(5) 0.001(5)
C3 0.029(6) 0.054(7) 0.016(5) -0.015(5) 0.002(4) -0.003(5)
C4 0.026(6) 0.023(5) 0.029(5) 0.003(4) -0.001(4) -0.007(4)
C5 0.037(6) 0.040(6) 0.030(6) -0.013(5) 0.001(5) 0.006(5)
C6 0.038(6) 0.029(6) 0.031(6) -0.017(4) -0.001(5) 0.002(4)
C7 0.031(6) 0.028(5) 0.026(5) 0.001(5) 0.007(4) -0.008(4)
C8 0.045(7) 0.010(5) 0.031(6) -0.006(4) 0.006(5) 0.006(4)
C9 0.032(5) 0.020(6) 0.046(6) 0.017(5) -0.005(4) 0.008(5)
C10 0.046(7) 0.025(6) 0.038(6) 0.001(5) -0.006(5) 0.014(5)
C11 0.013(5) 0.025(5) 0.023(5) -0.006(4) 0.000(4) -0.001(4)
C12 0.022(5) 0.039(6) 0.017(5) -0.003(4) 0.003(4) -0.003(4)
C13 0.017(6) 0.080(10) 0.100(11) -0.021(9) 0.021(7) -0.015(6)
C14 0.031(6) 0.039(8) 0.042(7) -0.012(5) 0.010(5) -0.011(5)
C15 0.052(8) 0.103(11) 0.054(8) -0.034(9) 0.018(6) -0.019(8)
C16 0.044(9) 0.089(11) 0.083(11) 0.003(9) 0.001(7) -0.009(8)
C17 0.013(5) 0.047(7) 0.062(8) 0.019(6) -0.004(5) -0.003(5)
C18 0.020(5) 0.028(5) 0.020(5) -0.001(4) 0.001(4) -0.006(4)
C19 0.034(6) 0.023(5) 0.015(5) -0.004(4) 0.011(4) -0.005(5)
Eu1 0.0245(2) 0.0197(2) 0.0170(2) 0.0001(3) 0.00021(15) 0.0001(3)
N1 0.026(4) 0.021(5) 0.019(4) 0.003(3) 0.001(3) 0.004(3)
N2 0.038(5) 0.020(4) 0.017(4) 0.000(3) -0.007(4) 0.008(4)
O1 0.032(4) 0.062(6) 0.037(4) 0.003(4) -0.009(3) -0.003(4)
O2 0.038(5) 0.040(4) 0.051(5) -0.012(4) 0.010(4) -0.019(3)
O3 0.030(4) 0.026(4) 0.027(4) 0.003(3) 0.006(3) 0.001(3)
O4 0.052(5) 0.035(4) 0.022(4) 0.001(3) 0.000(3) 0.028(4)
O5 0.036(4) 0.036(4) 0.020(4) -0.002(3) -0.002(3) 0.016(3)
O6 0.035(4) 0.034(4) 0.030(4) -0.007(3) 0.002(3) 0.006(3)
O7 0.027(4) 0.040(4) 0.033(4) -0.020(3) -0.007(3) 0.007(3)
O8 0.036(4) 0.037(4) 0.033(4) 0.013(3) -0.008(3) 0.000(3)
S3 0.0253(14) 0.0294(14) 0.0329(14) -0.0078(12) 0.0029(11) -0.0066(12)

loop_
_atom_type_symbol
_atom_type_description
_atom_type_scat_dispersion_real
_atom_type_scat_dispersion_imag
_atom_type_scat_source
C C 0.0033 0.0016 'International Tables Vol C Tables 4.2.6.8 and 6.1.1.4'
H H 0.0000 0.0000 'International Tables Vol C Tables 4.2.6.8 and 6.1.1.4'
N N 0.0061 0.0033 'International Tables Vol C Tables 4.2.6.8 and 6.1.1.4'
O O 0.0106 0.0060 'International Tables Vol C Tables 4.2.6.8 and 6.1.1.4'
S S 0.1246 0.1234 'International Tables Vol C Tables 4.2.6.8 and 6.1.1.4'
Eu Eu -0.1578 3.6682 'International Tables Vol C Tables 4.2.6.8 and 6.1.1.4'

loop_
_geom_angle_atom_site_label_1
_geom_angle_atom_site_label_2
_geom_angle_atom_site_label_3
_geom_angle
_geom_angle_site_symmetry_1
_geom_angle_site_symmetry_3
N1 C1 C2 123.9(9) . .
N1 C1 H1 118.0 . .
C2 C1 H1 118.0 . .
C3 C2 C1 119.2(9) . .
C3 C2 H2 120.4 . .
C1 C2 H2 120.4 . .
C2 C3 C4 119.2(8) . .
C2 C3 H3 120.4 . .
C4 C3 H3 120.4 . .
C3 C4 C12 117.8(9) . .
C3 C4 C5 121.4(9) . .
C12 C4 C5 120.7(9) . .
C6 C5 C4 119.8(9) . .
C6 C5 H5 120.1 . .
C4 C5 H5 120.1 . .
C5 C6 C7 121.8(9) . .
C5 C6 H6 119.1 . .
C7 C6 H6 119.1 . .
C11 C7 C8 118.2(8) . .
C11 C7 C6 119.1(9) . .
C8 C7 C6 122.6(9) . .
C9 C8 C7 119.2(8) . .
C9 C8 H8 120.4 . .
C7 C8 H8 120.4 . .
C8 C9 C10 118.7(9) . .
C8 C9 H9 120.7 . .
C10 C9 H9 120.7 . .
N2 C10 C9 123.9(9) . .
N2 C10 H10 118.1 . .
C9 C10 H10 118.1 . .
N2 C11 C7 121.8(8) . .
N2 C11 C12 118.6(8) . .
C7 C11 C12 119.5(8) . .
N1 C12 C4 123.2(9) . .
N1 C12 C11 117.8(8) . .
C4 C12 C11 118.9(8) . .
C14 C13 C17 114.1(12) . 3_766
C14 C13 H13 122.9 . .
C17 C13 H13 122.9 3_766 .
C13 C14 C15 122.4(11) . .
C13 C14 S3 120.4(10) . .
C15 C14 S3 117.2(9) . .
C14 C15 C16 124.0(14) . .
C14 C15 H15 118.0 . .
C16 C15 H15 118.0 . .
C17 C16 C15 113.4(14) . .
C17 C16 H16 123.3 . .
C15 C16 H16 123.3 . .
C16 C17 C17 129.8(16) . 3_766
C16 C17 C13 114.0(11) . 3_766
C17 C17 C13 116.2(14) 3_766 3_766
O7 C18 O6 127.1(9) . .
O7 C18 C19 117.6(8) . .
O6 C18 C19 115.3(8) . .
O7 C18 Eu1 41.8(4) . 2_656
O6 C18 Eu1 163.6(6) . 2_656
C19 C18 Eu1 77.3(5) . 2_656
O7 C18 Eu1 165.3(7) . .
O6 C18 Eu1 41.0(4) . .
C19 C18 Eu1 75.1(5) . .
Eu1 C18 Eu1 146.4(3) 2_656 .
O4 C19 O5 126.7(9) . .
O4 C19 C18 116.0(8) . .
O5 C19 C18 117.3(8) . .
O4 C19 Eu1 161.5(7) . .
O5 C19 Eu1 42.1(4) . .
C18 C19 Eu1 77.0(5) . .
O4 C19 Eu1 41.5(4) . 2_656
O5 C19 Eu1 166.4(7) . 2_656
C18 C19 Eu1 74.8(5) . 2_656
Eu1 C19 Eu1 145.9(3) . 2_656
O3 Eu1 O6 90.3(2) . .
O3 Eu1 O7 148.9(2) . 2_646
O6 Eu1 O7 109.4(2) . 2_646
O3 Eu1 O5 92.3(2) . .
O6 Eu1 O5 67.5(2) . .
O7 Eu1 O5 74.5(2) 2_646 .
O3 Eu1 O4 142.5(2) . 2_646
O6 Eu1 O4 78.6(2) . 2_646
O7 Eu1 O4 67.1(2) 2_646 2_646
O5 Eu1 O4 115.2(2) . 2_646
O3 Eu1 O8 73.4(2) . .
O6 Eu1 O8 81.3(2) . .
O7 Eu1 O8 131.8(2) 2_646 .
O5 Eu1 O8 145.7(2) . .
O4 Eu1 O8 69.6(2) 2_646 .
O3 Eu1 N2 95.4(2) . .
O6 Eu1 N2 158.0(2) . .
O7 Eu1 N2 75.4(2) 2_646 .
O5 Eu1 N2 133.2(2) . .
O4 Eu1 N2 84.1(2) 2_646 .
O8 Eu1 N2 80.1(2) . .
O3 Eu1 N1 73.8(2) . .
O6 Eu1 N1 137.5(2) . .
O7 Eu1 N1 75.6(2) 2_646 .
O5 Eu1 N1 74.0(2) . .
O4 Eu1 N1 136.1(2) 2_646 .
O8 Eu1 N1 128.0(2) . .
N2 Eu1 N1 64.3(2) . .
O3 Eu1 C18 163.6(2) . 2_646
O6 Eu1 C18 105.7(2) . 2_646
O7 Eu1 C18 20.1(2) 2_646 2_646
O5 Eu1 C18 90.5(2) . 2_646
O4 Eu1 C18 47.8(2) 2_646 2_646
O8 Eu1 C18 112.1(2) . 2_646
N2 Eu1 C18 71.2(2) . 2_646
N1 Eu1 C18 91.5(2) . 2_646
O3 Eu1 C19 98.2(2) . .
O6 Eu1 C19 48.1(2) . .
O7 Eu1 C19 79.5(2) 2_646 .
O5 Eu1 C19 20.6(2) . .
O4 Eu1 C19 100.3(2) 2_646 .
O8 Eu1 C19 129.0(2) . .
N2 Eu1 C19 150.5(2) . .
N1 Eu1 C19 94.6(2) . .
C18 Eu1 C19 90.1(2) 2_646 .
O3 Eu1 C18 96.4(2) . .
O6 Eu1 C18 20.4(2) . .
O7 Eu1 C18 95.1(2) 2_646 .
O5 Eu1 C18 48.0(2) . .
O4 Eu1 C18 85.5(2) 2_646 .
O8 Eu1 C18 101.7(2) . .
N2 Eu1 C18 168.1(2) . .
N1 Eu1 C18 121.1(2) . .
C18 Eu1 C18 97.46(9) 2_646 .
C19 Eu1 C18 27.9(2) . .
O3 Eu1 C19 159.5(2) . 2_646
O6 Eu1 C19 91.2(2) . 2_646
O7 Eu1 C19 47.5(2) 2_646 2_646
O5 Eu1 C19 107.1(2) . 2_646
O4 Eu1 C19 20.0(2) 2_646 2_646
O8 Eu1 C19 86.7(2) . 2_646
N2 Eu1 C19 76.2(2) . 2_646
N1 Eu1 C19 117.2(2) . 2_646
C18 Eu1 C19 27.9(2) 2_646 2_646
C19 Eu1 C19 98.07(8) . 2_646
C18 Eu1 C19 92.1(2) . 2_646
C1 N1 C12 116.6(8) . .
C1 N1 Eu1 123.9(6) . .
C12 N1 Eu1 119.4(5) . .
C10 N2 C11 118.1(8) . .
C10 N2 Eu1 122.2(6) . .
C11 N2 Eu1 119.7(6) . .
S3 O3 Eu1 143.7(4) . .
C19 O4 Eu1 118.4(6) . 2_656
C19 O5 Eu1 117.2(6) . .
C18 O6 Eu1 118.6(6) . .
C18 O7 Eu1 118.1(6) . 2_656
O1 S3 O2 113.6(4) . .
O1 S3 O3 111.2(4) . .
O2 S3 O3 112.4(4) . .
O1 S3 C14 107.4(5) . .
O2 S3 C14 108.0(4) . .
O3 S3 C14 103.5(4) . .

loop_
_geom_bond_atom_site_label_1
_geom_bond_atom_site_label_2
_geom_bond_distance
_geom_bond_site_symmetry_2
C1 N1 1.335(10) .
C1 C2 1.374(12) .
C1 H1 0.9300 .
C2 C3 1.374(12) .
C2 H2 0.9300 .
C3 C4 1.390(12) .
C3 H3 0.9300 .
C4 C12 1.396(12) .
C4 C5 1.428(12) .
C5 C6 1.348(12) .
C5 H5 0.9300 .
C6 C7 1.434(12) .
C6 H6 0.9300 .
C7 C11 1.397(11) .
C7 C8 1.412(12) .
C8 C9 1.343(12) .
C8 H8 0.9300 .
C9 C10 1.408(12) .
C9 H9 0.9300 .
C10 N2 1.304(10) .
C10 H10 0.9300 .
C11 N2 1.358(10) .
C11 C12 1.451(12) .
C12 N1 1.357(10) .
C13 C14 1.353(14) .
C13 C17 1.559(16) 3_766
C13 H13 0.9300 .
C14 C15 1.405(15) .
C14 S3 1.773(10) .
C15 C16 1.415(15) .
C15 H15 0.9300 .
C16 C17 1.299(15) .
C16 H16 0.9300 .
C17 C17 1.37(2) 3_766
C17 C13 1.559(16) 3_766
C18 O7 1.232(10) .
C18 O6 1.269(10) .
C18 C19 1.534(12) .
C18 Eu1 3.163(9) 2_656
C18 Eu1 3.195(9) .
C19 O4 1.245(10) .
C19 O5 1.255(9) .
C19 Eu1 3.168(9) .
C19 Eu1 3.197(9) 2_656
Eu1 O3 2.369(6) .
Eu1 O6 2.387(6) .
Eu1 O7 2.390(6) 2_646
Eu1 O5 2.391(6) .
Eu1 O4 2.411(6) 2_646
Eu1 O8 2.464(6) .
Eu1 N2 2.561(7) .
Eu1 N1 2.581(7) .
Eu1 C18 3.163(9) 2_646
Eu1 C19 3.197(9) 2_646
O1 S3 1.433(7) .
O2 S3 1.438(6) .
O3 S3 1.479(6) .
O4 Eu1 2.411(6) 2_656
O7 Eu1 2.390(6) 2_656
